data_2212870
loop_
_publ_author_name
'Katrin Kinkel'
'Stefan Laufer'
'Schollmeyer, Dieter'
'Christian Peifer'

_publ_section_title
;
 2,2-Dimethyl-<i>N</i>-[3-(3,4,5-trimethoxybenzoyl)pyridin-4-yl]propanamide
;
_journal_coeditor_code FL2109
_journal_issue 4
_journal_name_full 'Acta Crystallographica Section E'
_journal_page_first o1887
_journal_page_last o1889
_journal_paper_doi 10.1107/S1600536807012500
_journal_volume 63
_journal_year 2007
_chemical_formula_iupac 'C20 H24 N2 O5'
_chemical_formula_moiety 'C20 H24 N2 O5'
_chemical_formula_sum 'C20 H24 N2 O5'
_chemical_formula_weight 372.415
_chemical_melting_point 136.9
_chemical_name_common
;
2,2-Dimethyl-N-[3-(3,4,5-trimethoxybenzoyl)pyridin-4-yl]propanamide
;
_space_group_IT_number 15
_symmetry_cell_setting monoclinic
_symmetry_space_group_name_Hall '-C 2yc'
_symmetry_space_group_name_H-M 'C 1 2/c 1'
_atom_sites_solution_hydrogens geom
_atom_sites_solution_primary direct
_atom_sites_solution_secondary difmap
_audit_creation_method SHELXL-97
_cell_angle_alpha 90.00
_cell_angle_beta 94.9946(18)
_cell_angle_gamma 90.00
_cell_formula_units_Z 8
_cell_length_a 11.5962(4)
_cell_length_b 13.8654(3)
_cell_length_c 24.0393(9)
_cell_measurement_reflns_used 25
_cell_measurement_temperature 298(2)
_cell_measurement_theta_max 70
_cell_measurement_theta_min 65
_cell_volume 3850.5(2)
_computing_cell_refinement 'CAD-4 Software'
_computing_data_collection 'CAD-4 Software (Enraf--Nonius, 1989)'
_computing_data_reduction 'CORINC (Dr\"ager & Gattow, 1971)'
_computing_molecular_graphics 'PLATON (Spek, 2003)'
_computing_publication_material SHELXL97
_computing_structure_refinement 'SHELXL97 (Sheldrick, 1997)'
_computing_structure_solution 'SIR97 (Altomare <i>et al.</i>,  1994)'
_diffrn_ambient_temperature 298(2)
_diffrn_measured_fraction_theta_full 0.999
_diffrn_measured_fraction_theta_max 0.999
_diffrn_measurement_device '\k-geometry diffractometer'
_diffrn_measurement_device_type 'Enraf--Nonius CAD-4'
_diffrn_measurement_method \w/2\q
_diffrn_radiation_monochromator graphite
_diffrn_radiation_type CuK\a
_diffrn_radiation_wavelength 1.54178
_diffrn_reflns_av_R_equivalents 0.0217
_diffrn_reflns_av_sigmaI/netI 0.0167
_diffrn_reflns_limit_h_max 14
_diffrn_reflns_limit_h_min -14
_diffrn_reflns_limit_k_max 16
_diffrn_reflns_limit_k_min 0
_diffrn_reflns_limit_l_max 0
_diffrn_reflns_limit_l_min -29
_diffrn_reflns_number 3730
_diffrn_reflns_theta_full 69.96
_diffrn_reflns_theta_max 69.96
_diffrn_reflns_theta_min 3.69
_diffrn_standards_decay_% 5
_diffrn_standards_interval_time 60
_diffrn_standards_number 3
_exptl_absorpt_coefficient_mu 0.765
_exptl_absorpt_correction_type none
_exptl_crystal_colour colourless
_exptl_crystal_density_diffrn 1.285
_exptl_crystal_density_method 'not measured'
_exptl_crystal_description block
_exptl_crystal_F_000 1584
_exptl_crystal_size_max 0.50
_exptl_crystal_size_mid 0.50
_exptl_crystal_size_min 0.40
_refine_diff_density_max 0.257
_refine_diff_density_min -0.215
_refine_ls_extinction_coef 0.0031(2)
_refine_ls_extinction_expression Fc^*^=kFc[1+0.001xFc^2^\l^3^/sin(2\q)]^-1/4^
_refine_ls_extinction_method SHELXL97
_refine_ls_goodness_of_fit_ref 1.104
_refine_ls_hydrogen_treatment refU
_refine_ls_matrix_type full
_refine_ls_number_parameters 263
_refine_ls_number_reflns 3640
_refine_ls_number_restraints 0
_refine_ls_restrained_S_all 1.104
_refine_ls_R_factor_all 0.0508
_refine_ls_R_factor_gt 0.0478
_refine_ls_shift/su_max 0.000
_refine_ls_shift/su_mean 0.000
_refine_ls_structure_factor_coef Fsqd
_refine_ls_weighting_details 'calc w=1/[\s^2^(Fo^2^)+(0.0827P)^2^+2.4291P] where P=(Fo^2^+2Fc^2^)/3'
_refine_ls_weighting_scheme calc
_refine_ls_wR_factor_obs 0.1505
_refine_ls_wR_factor_ref 0.1536
_reflns_number_gt 3333
_reflns_number_total 3640
_reflns_threshold_expression I>2\s(I)
_cod_data_source_file fl2109.cif
_cod_data_source_block III
_cod_original_sg_symbol_H-M 'C 2/c'
_cod_database_code 2212870
_cod_database_fobs_code 2212870

loop_
_symmetry_equiv_pos_as_xyz
'x, y, z'
'-x, y, -z+1/2'
'x+1/2, y+1/2, z'
'-x+1/2, y+1/2, -z+1/2'
'-x, -y, -z'
'x, -y, z-1/2'
'-x+1/2, -y+1/2, -z'
'x+1/2, -y+1/2, z-1/2'

loop_
_atom_site_type_symbol
_atom_site_label
_atom_site_fract_x
_atom_site_fract_y
_atom_site_fract_z
_atom_site_U_iso_or_equiv
_atom_site_adp_type
_atom_site_calc_flag
_atom_site_refinement_flags
_atom_site_occupancy
C C1 0.46535(14) 0.19208(12) 0.34736(6) 0.0386(4) Uani d . 1
C C2 0.54233(14) 0.13119(12) 0.32279(6) 0.0406(4) Uani d . 1
H H2 0.5306 0.0648 0.3225 0.036(4) Uiso calc R 1
C C3 0.63643(14) 0.17034(13) 0.29887(6) 0.0394(4) Uani d . 1
C C4 0.65471(14) 0.26933(12) 0.30046(6) 0.0388(4) Uani d . 1
C C5 0.57816(14) 0.33007(12) 0.32512(7) 0.0399(4) Uani d . 1
C C6 0.48334(14) 0.29133(13) 0.34924(7) 0.0410(4) Uani d . 1
H H6 0.4327 0.3314 0.3664 0.058(6) Uiso calc R 1
O O7 0.71534(12) 0.11862(9) 0.27264(6) 0.0540(4) Uani d . 1
C C8 0.69806(18) 0.01780(14) 0.26681(9) 0.0565(5) Uani d . 1
H H8A 0.7583 -0.0093 0.2467 0.077(4) Uiso calc R 1
H H8B 0.6243 0.0058 0.2467 0.077(4) Uiso calc R 1
H H8C 0.6999 -0.0113 0.3031 0.077(4) Uiso calc R 1
O O9 0.74585(10) 0.30916(9) 0.27564(5) 0.0485(3) Uani d . 1
C C10 0.85423(19) 0.3017(2) 0.30684(13) 0.0806(8) Uani d . 1
H H10A 0.8678 0.2358 0.3178 0.114(6) Uiso calc R 1
H H10B 0.8546 0.3416 0.3395 0.114(6) Uiso calc R 1
H H10C 0.9141 0.3226 0.2844 0.114(6) Uiso calc R 1
O O11 0.60479(12) 0.42545(9) 0.32414(6) 0.0560(4) Uani d . 1
C C12 0.5215(2) 0.49252(15) 0.33945(12) 0.0717(7) Uani d . 1
H H12A 0.5063 0.4818 0.3776 0.095(5) Uiso calc R 1
H H12B 0.4511 0.4845 0.3157 0.095(5) Uiso calc R 1
H H12C 0.5503 0.5568 0.3354 0.095(5) Uiso calc R 1
C C13 0.36895(15) 0.14332(13) 0.37371(7) 0.0420(4) Uani d . 1
O O14 0.37678(13) 0.05651(10) 0.38375(6) 0.0609(4) Uani d . 1
C C15 0.26624(14) 0.19885(13) 0.38926(7) 0.0403(4) Uani d . 1
C C16 0.22313(16) 0.27723(14) 0.35750(8) 0.0495(4) Uani d . 1
H H16 0.2598 0.2928 0.3258 0.058(6) Uiso calc R 1
N N17 0.13341(14) 0.33157(13) 0.36909(8) 0.0587(5) Uani d . 1
C C18 0.08479(16) 0.30818(15) 0.41558(9) 0.0553(5) Uani d . 1
H H18 0.0255 0.3476 0.4260 0.069(7) Uiso calc R 1
C C19 0.11533(15) 0.23059(13) 0.44920(8) 0.0475(4) Uani d . 1
H H19 0.0765 0.2180 0.4807 0.057(6) Uiso calc R 1
C C20 0.20531(14) 0.17113(12) 0.43545(7) 0.0397(4) Uani d . 1
N N21 0.23614(13) 0.08611(11) 0.46300(6) 0.0472(4) Uani d . 1
H H21 0.2900 0.0467 0.4435 0.076(7) Uiso d R 1
C C22 0.19169(14) 0.04468(13) 0.50850(7) 0.0420(4) Uani d . 1
O O23 0.12524(13) 0.08644(11) 0.53650(6) 0.0601(4) Uani d . 1
C C24 0.23180(15) -0.05923(13) 0.51909(7) 0.0438(4) Uani d . 1
C C25 0.1830(2) -0.09659(17) 0.57196(9) 0.0653(6) Uani d . 1
H H25A 0.2083 -0.0556 0.6029 0.088(5) Uiso calc R 1
H H25B 0.2101 -0.1611 0.5794 0.088(5) Uiso calc R 1
H H25C 0.1000 -0.0965 0.5668 0.088(5) Uiso calc R 1
C C26 0.1843(2) -0.12085(15) 0.46941(9) 0.0648(6) Uani d . 1
H H26A 0.2040 -0.1872 0.4765 0.094(5) Uiso calc R 1
H H26B 0.2175 -0.0997 0.4363 0.094(5) Uiso calc R 1
H H26C 0.1017 -0.1143 0.4643 0.094(5) Uiso calc R 1
C C27 0.36390(18) -0.06554(17) 0.52641(11) 0.0669(6) Uani d . 1
H H27A 0.3868 -0.1311 0.5340 0.087(5) Uiso calc R 1
H H27B 0.3927 -0.0252 0.5570 0.087(5) Uiso calc R 1
H H27C 0.3951 -0.0443 0.4928 0.087(5) Uiso calc R 1

loop_
_atom_site_aniso_label
_atom_site_aniso_U_11
_atom_site_aniso_U_22
_atom_site_aniso_U_33
_atom_site_aniso_U_12
_atom_site_aniso_U_13
_atom_site_aniso_U_23
C1 0.0372(8) 0.0478(9) 0.0320(8) -0.0027(7) 0.0104(6) 0.0005(6)
C2 0.0443(9) 0.0412(9) 0.0377(8) -0.0026(7) 0.0107(7) -0.0004(6)
C3 0.0382(8) 0.0479(9) 0.0337(8) 0.0027(7) 0.0117(6) -0.0005(6)
C4 0.0367(8) 0.0485(9) 0.0325(8) -0.0025(7) 0.0102(6) 0.0034(6)
C5 0.0418(8) 0.0410(9) 0.0381(8) -0.0036(7) 0.0100(6) -0.0001(6)
C6 0.0397(8) 0.0464(9) 0.0387(8) -0.0004(7) 0.0131(7) -0.0012(7)
O7 0.0523(7) 0.0491(7) 0.0646(8) 0.0030(6) 0.0291(6) -0.0062(6)
C8 0.0594(12) 0.0492(11) 0.0629(12) 0.0090(9) 0.0170(9) -0.0059(9)
O9 0.0427(7) 0.0565(8) 0.0491(7) -0.0050(5) 0.0200(5) 0.0071(5)
C10 0.0434(11) 0.0999(19) 0.0984(19) -0.0123(11) 0.0056(11) 0.0298(15)
O11 0.0565(8) 0.0414(7) 0.0741(9) -0.0053(6) 0.0282(7) -0.0011(6)
C12 0.0711(14) 0.0430(11) 0.1040(19) 0.0063(10) 0.0257(13) 0.0000(11)
C13 0.0445(9) 0.0447(9) 0.0387(8) -0.0052(7) 0.0136(7) -0.0014(7)
O14 0.0679(9) 0.0451(8) 0.0756(10) -0.0011(6) 0.0409(7) 0.0035(6)
C15 0.0372(8) 0.0453(9) 0.0398(8) -0.0062(7) 0.0108(6) -0.0013(7)
C16 0.0436(9) 0.0611(11) 0.0448(9) -0.0029(8) 0.0092(7) 0.0087(8)
N17 0.0459(9) 0.0673(11) 0.0637(10) 0.0059(8) 0.0098(7) 0.0165(8)
C18 0.0416(10) 0.0577(11) 0.0680(12) 0.0048(8) 0.0141(9) 0.0035(9)
C19 0.0423(9) 0.0504(10) 0.0519(10) -0.0032(7) 0.0167(8) -0.0001(8)
C20 0.0384(8) 0.0427(9) 0.0391(8) -0.0075(7) 0.0099(6) -0.0021(6)
N21 0.0519(9) 0.0436(8) 0.0497(8) 0.0012(6) 0.0255(7) 0.0044(6)
C22 0.0408(9) 0.0498(10) 0.0371(8) -0.0057(7) 0.0132(7) -0.0012(7)
O23 0.0709(9) 0.0622(9) 0.0520(8) 0.0107(7) 0.0335(7) 0.0049(6)
C24 0.0436(9) 0.0487(10) 0.0403(9) -0.0026(7) 0.0112(7) 0.0036(7)
C25 0.0780(15) 0.0640(13) 0.0576(12) 0.0024(11) 0.0265(11) 0.0163(10)
C26 0.0864(16) 0.0476(11) 0.0594(12) -0.0008(10) 0.0000(11) -0.0009(9)
C27 0.0478(11) 0.0713(14) 0.0821(16) 0.0040(10) 0.0087(10) 0.0175(12)

loop_
_atom_type_symbol
_atom_type_description
_atom_type_scat_dispersion_real
_atom_type_scat_dispersion_imag
_atom_type_scat_source
C C 0.0181 0.0091 'International Tables Vol C Tables 4.2.6.8 and 6.1.1.4'
H H 0.0000 0.0000 'International Tables Vol C Tables 4.2.6.8 and 6.1.1.4'
N N 0.0311 0.0180 'International Tables Vol C Tables 4.2.6.8 and 6.1.1.4'
O O 0.0492 0.0322 'International Tables Vol C Tables 4.2.6.8 and 6.1.1.4'

loop_
_geom_angle_atom_site_label_1
_geom_angle_atom_site_label_2
_geom_angle_atom_site_label_3
_geom_angle
C6 C1 C2 120.80(15)
C6 C1 C13 123.31(15)
C2 C1 C13 115.80(15)
C3 C2 C1 119.57(16)
C3 C2 H2 120.2
C1 C2 H2 120.2
O7 C3 C2 124.82(16)
O7 C3 C4 115.25(14)
C2 C3 C4 119.92(15)
O9 C4 C3 120.44(14)
O9 C4 C5 118.99(15)
C3 C4 C5 120.51(14)
O11 C5 C4 115.26(14)
O11 C5 C6 124.80(15)
C4 C5 C6 119.93(15)
C1 C6 C5 119.24(15)
C1 C6 H6 120.4
C5 C6 H6 120.4
C3 O7 C8 118.09(14)
O7 C8 H8A 109.5
O7 C8 H8B 109.5
H8A C8 H8B 109.5
O7 C8 H8C 109.5
H8A C8 H8C 109.5
H8B C8 H8C 109.5
C4 O9 C10 115.04(15)
O9 C10 H10A 109.5
O9 C10 H10B 109.5
H10A C10 H10B 109.5
O9 C10 H10C 109.5
H10A C10 H10C 109.5
H10B C10 H10C 109.5
C5 O11 C12 118.32(15)
O11 C12 H12A 109.5
O11 C12 H12B 109.5
H12A C12 H12B 109.5
O11 C12 H12C 109.5
H12A C12 H12C 109.5
H12B C12 H12C 109.5
O14 C13 C15 120.18(15)
O14 C13 C1 118.76(15)
C15 C13 C1 121.03(15)
C16 C15 C20 117.36(15)
C16 C15 C13 121.36(15)
C20 C15 C13 121.22(16)
N17 C16 C15 125.07(17)
N17 C16 H16 117.5
C15 C16 H16 117.5
C16 N17 C18 115.57(17)
N17 C18 C19 125.24(18)
N17 C18 H18 117.4
C19 C18 H18 117.4
C18 C19 C20 118.97(17)
C18 C19 H19 120.5
C20 C19 H19 120.5
N21 C20 C19 123.96(15)
N21 C20 C15 118.64(15)
C19 C20 C15 117.37(16)
C22 N21 C20 129.61(15)
C22 N21 H21 116.5
C20 N21 H21 113.3
O23 C22 N21 122.83(17)
O23 C22 C24 123.79(15)
N21 C22 C24 113.36(14)
C25 C24 C22 109.21(15)
C25 C24 C27 108.97(17)
C22 C24 C27 111.13(15)
C25 C24 C26 109.02(17)
C22 C24 C26 108.21(15)
C27 C24 C26 110.27(18)
C24 C25 H25A 109.5
C24 C25 H25B 109.5
H25A C25 H25B 109.5
C24 C25 H25C 109.5
H25A C25 H25C 109.5
H25B C25 H25C 109.5
C24 C26 H26A 109.5
C24 C26 H26B 109.5
H26A C26 H26B 109.5
C24 C26 H26C 109.5
H26A C26 H26C 109.5
H26B C26 H26C 109.5
C24 C27 H27A 109.5
C24 C27 H27B 109.5
H27A C27 H27B 109.5
C24 C27 H27C 109.5
H27A C27 H27C 109.5
H27B C27 H27C 109.5

loop_
_geom_bond_atom_site_label_1
_geom_bond_atom_site_label_2
_geom_bond_distance
C1 C6 1.392(2)
C1 C2 1.396(2)
C1 C13 1.494(2)
C2 C3 1.388(2)
C2 H2 0.9300
C3 O7 1.3600(19)
C3 C4 1.389(2)
C4 O9 1.3740(18)
C4 C5 1.393(2)
C5 O11 1.359(2)
C5 C6 1.395(2)
C6 H6 0.9300
O7 C8 1.417(2)
C8 H8A 0.9600
C8 H8B 0.9600
C8 H8C 0.9600
O9 C10 1.410(3)
C10 H10A 0.9600
C10 H10B 0.9600
C10 H10C 0.9600
O11 C12 1.413(3)
C12 H12A 0.9600
C12 H12B 0.9600
C12 H12C 0.9600
C13 O14 1.229(2)
C13 C15 1.493(2)
C15 C16 1.396(3)
C15 C20 1.420(2)
C16 N17 1.333(3)
C16 H16 0.9300
N17 C18 1.335(3)
C18 C19 1.373(3)
C18 H18 0.9300
C19 C20 1.392(2)
C19 H19 0.9300
C20 N21 1.384(2)
N21 C22 1.375(2)
N21 H21 0.9794
C22 O23 1.213(2)
C22 C24 1.529(3)
C24 C25 1.526(2)
C24 C27 1.529(3)
C24 C26 1.531(3)
C25 H25A 0.9600
C25 H25B 0.9600
C25 H25C 0.9600
C26 H26A 0.9600
C26 H26B 0.9600
C26 H26C 0.9600
C27 H27A 0.9600
C27 H27B 0.9600
C27 H27C 0.9600

loop_
_geom_hbond_atom_site_label_D
_geom_hbond_atom_site_label_H
_geom_hbond_atom_site_label_A
_geom_hbond_distance_DH
_geom_hbond_distance_HA
_geom_hbond_distance_DA
_geom_hbond_angle_DHA
N21 H21 O14 0.98 1.83 2.6455(19) 138.8

loop_
_geom_torsion_atom_site_label_1
_geom_torsion_atom_site_label_2
_geom_torsion_atom_site_label_3
_geom_torsion_atom_site_label_4
_geom_torsion
C6 C1 C2 C3 -1.5(2)
C13 C1 C2 C3 -178.03(15)
C1 C2 C3 O7 -178.34(16)
C1 C2 C3 C4 1.3(2)
O7 C3 C4 O9 1.3(2)
C2 C3 C4 O9 -178.30(15)
O7 C3 C4 C5 178.58(15)
C2 C3 C4 C5 -1.1(2)
O9 C4 C5 O11 -2.6(2)
C3 C4 C5 O11 -179.92(15)
O9 C4 C5 C6 178.31(15)
C3 C4 C5 C6 1.0(2)
C2 C1 C6 C5 1.4(2)
C13 C1 C6 C5 177.73(15)
O11 C5 C6 C1 179.85(16)
C4 C5 C6 C1 -1.2(2)
C2 C3 O7 C8 3.1(3)
C4 C3 O7 C8 -176.53(16)
C3 C4 O9 C10 -79.3(2)
C5 C4 O9 C10 103.4(2)
C4 C5 O11 C12 169.22(19)
C6 C5 O11 C12 -11.8(3)
C6 C1 C13 O14 -160.13(17)
C2 C1 C13 O14 16.3(2)
C6 C1 C13 C15 18.1(2)
C2 C1 C13 C15 -165.42(15)
O14 C13 C15 C16 -147.86(19)
C1 C13 C15 C16 33.9(2)
O14 C13 C15 C20 29.1(3)
C1 C13 C15 C20 -149.08(16)
C20 C15 C16 N17 4.2(3)
C13 C15 C16 N17 -178.67(18)
C15 C16 N17 C18 1.4(3)
C16 N17 C18 C19 -4.3(3)
N17 C18 C19 C20 1.3(3)
C18 C19 C20 N21 -173.54(18)
C18 C19 C20 C15 4.6(3)
C16 C15 C20 N21 171.20(16)
C13 C15 C20 N21 -5.9(2)
C16 C15 C20 C19 -7.0(2)
C13 C15 C20 C19 175.87(16)
C19 C20 N21 C22 -2.6(3)
C15 C20 N21 C22 179.34(17)
C20 N21 C22 O23 -10.4(3)
C20 N21 C22 C24 168.12(17)
O23 C22 C24 C25 -4.4(3)
N21 C22 C24 C25 177.07(17)
O23 C22 C24 C27 -124.7(2)
N21 C22 C24 C27 56.8(2)
O23 C22 C24 C26 114.1(2)
N21 C22 C24 C26 -64.4(2)

loop_
_cod_related_entry_id
_cod_related_entry_database
_cod_related_entry_code
1 ChemSpider 21125028
